data_1576661
loop_
_publ_author_name
'Nakata, Kanami'
'Matsuoka, Wataru'
'Ito, Hideto'
'Itami, Kenichiro'

_publ_section_title
;
 <i>L</i>-region-selective annulative &#x3c0;-extension through
 dearomative activation of polycyclic aromatic hydrocarbons.
;
_journal_issue 8
_journal_name_full 'Chemical science'
_journal_page_first 3998
_journal_page_last 4003
_journal_paper_doi 10.1039/d5sc09309k
_journal_volume 17
_journal_year 2026
_chemical_formula_moiety 'C26 H23 N3 O2'
_chemical_formula_sum 'C26 H23 N3 O2'
_chemical_formula_weight 409.47
_chemical_name_systematic 5?-Me
_space_group_crystal_system orthorhombic
_space_group_IT_number 61
_space_group_name_Hall '-P 2ac 2ab'
_space_group_name_H-M_alt 'P b c a'
_atom_sites_solution_hydrogens geom
_atom_sites_solution_primary dual
_audit_creation_date 2023-08-25
_audit_creation_method
;
Olex2 1.3-ac4
(compiled 2018.12.05 svn.r3537 for Rigaku Oxford Diffraction, GUI svn.r5625)
;
_audit_update_record
;
2025-11-27 deposited with the CCDC.	2026-01-28 downloaded from the CCDC.
;
_cell_angle_alpha 90
_cell_angle_beta 90
_cell_angle_gamma 90
_cell_formula_units_Z 8
_cell_length_a 15.0386(5)
_cell_length_b 14.8556(6)
_cell_length_c 18.6742(6)
_cell_measurement_reflns_used 8528
_cell_measurement_temperature 123(2)
_cell_measurement_theta_max 29.9170
_cell_measurement_theta_min 2.2230
_cell_volume 4172.0(3)
_computing_cell_refinement 'CrysAlisPro 1.171.41.120a (Rigaku OD, 2021)'
_computing_data_collection 'CrysAlisPro 1.171.41.120a (Rigaku OD, 2021)'
_computing_data_reduction 'CrysAlisPro 1.171.41.120a (Rigaku OD, 2021)'
_computing_molecular_graphics 'Olex2 (Dolomanov et al., 2009)'
_computing_publication_material 'Olex2 (Dolomanov et al., 2009)'
_computing_structure_refinement 'ShelXL (Sheldrick, 2015)'
_computing_structure_solution 'ShelXT (Sheldrick, 2015)'
_diffrn_ambient_temperature 123(2)
_diffrn_detector 'Hybrid Pixel Array Detector'
_diffrn_detector_area_resol_mean 5.8140
_diffrn_detector_type 'Pilatus 200K'
_diffrn_measured_fraction_theta_full 1.000
_diffrn_measured_fraction_theta_max 0.832
_diffrn_measurement_details
;
List of Runs (angles in degrees, time in seconds):

  # Type    Start    End  Width  t~exp~   \w     \q     \k     \f   Frames
#--------------------------------------------------------------------------
  1  \w    -69.00 -38.00   0.50   10.00    --    3.32 -42.00 130.00   62
  2  \w      1.00  33.00   0.50   10.00    --    3.32 -99.00  30.00   64
  3  \w    -73.00 -41.00   0.50   10.00    --    3.32 -37.00  30.00   64
  4  \w    -31.00   4.00   0.50   10.00    --    3.32 -37.00  30.00   70
  5  \w    -29.00  18.00   0.50   10.00    --    3.32 -42.00 130.00   94
;
_diffrn_measurement_device 'four-circle diffractometer'
_diffrn_measurement_device_type 'ROD, Synergy Custom system, Pilatus 200K'
_diffrn_measurement_method '\w scans'
_diffrn_measurement_specimen_support 'Mitegen 50um'
_diffrn_orient_matrix_type 'CrysAlisPro convention (1999,Acta A55,543-557)'
_diffrn_orient_matrix_UB_11 0.0339445000
_diffrn_orient_matrix_UB_12 0.0243001000
_diffrn_orient_matrix_UB_13 -0.0179898000
_diffrn_orient_matrix_UB_21 0.0211697000
_diffrn_orient_matrix_UB_22 -0.0410661000
_diffrn_orient_matrix_UB_23 -0.0091946000
_diffrn_orient_matrix_UB_31 -0.0249864000
_diffrn_orient_matrix_UB_32 -0.0017951000
_diffrn_orient_matrix_UB_33 -0.0321587000
_diffrn_radiation_collimation 0.3
_diffrn_radiation_monochromator mirror
_diffrn_radiation_probe x-ray
_diffrn_radiation_type MoK\a
_diffrn_radiation_wavelength 0.71073
_diffrn_reflns_av_R_equivalents 0.0440
_diffrn_reflns_av_unetI/netI 0.0394
_diffrn_reflns_Laue_measured_fraction_full 1.000
_diffrn_reflns_Laue_measured_fraction_max 0.832
_diffrn_reflns_limit_h_max 21
_diffrn_reflns_limit_h_min -16
_diffrn_reflns_limit_k_max 18
_diffrn_reflns_limit_k_min -18
_diffrn_reflns_limit_l_max 24
_diffrn_reflns_limit_l_min -24
_diffrn_reflns_number 23971
_diffrn_reflns_point_group_measured_fraction_full 1.000
_diffrn_reflns_point_group_measured_fraction_max 0.832
_diffrn_reflns_theta_full 25.000
_diffrn_reflns_theta_max 29.815
_diffrn_reflns_theta_min 2.181
_diffrn_source 'Rotating-anode X-ray tube'
_diffrn_source_current 24.0
_diffrn_source_power 1.2
_diffrn_source_target Mo
_diffrn_source_type 'Rigaku (Mo) X-ray Source'
_diffrn_source_voltage 50.0
_exptl_absorpt_coefficient_mu 0.084
_exptl_absorpt_correction_T_max 1.00000
_exptl_absorpt_correction_T_min 0.53326
_exptl_absorpt_correction_type multi-scan
_exptl_absorpt_process_details
;
CrysAlisPro 1.171.41.120a (Rigaku Oxford Diffraction, 2021)
Empirical absorption correction using spherical harmonics,
implemented in SCALE3 ABSPACK scaling algorithm.
;
_exptl_crystal_colour colourless
_exptl_crystal_colour_primary colourless
_exptl_crystal_density_diffrn 1.304
_exptl_crystal_description block
_exptl_crystal_F_000 1728
_exptl_crystal_recrystallization_method 'Re-crystallisation from solvent: EtOAc/pentane'
_exptl_crystal_size_max 0.2
_exptl_crystal_size_mid 0.1
_exptl_crystal_size_min 0.02
_refine_diff_density_max 0.311
_refine_diff_density_min -0.259
_refine_diff_density_rms 0.050
_refine_ls_extinction_method none
_refine_ls_goodness_of_fit_ref 1.016
_refine_ls_hydrogen_treatment constr
_refine_ls_matrix_type full
_refine_ls_number_parameters 282
_refine_ls_number_reflns 4984
_refine_ls_number_restraints 0
_refine_ls_restrained_S_all 1.016
_refine_ls_R_factor_all 0.0569
_refine_ls_R_factor_gt 0.0445
_refine_ls_shift/su_max 0.002
_refine_ls_shift/su_mean 0.000
_refine_ls_structure_factor_coef Fsqd
_refine_ls_weighting_details 'w=1/[\s^2^(Fo^2^)+(0.0545P)^2^+1.8445P] where P=(Fo^2^+2Fc^2^)/3'
_refine_ls_weighting_scheme calc
_refine_ls_wR_factor_gt 0.1072
_refine_ls_wR_factor_ref 0.1133
_reflns_Friedel_coverage 0.000
_reflns_number_gt 4111
_reflns_number_total 4984
_reflns_threshold_expression 'I > 2\s(I)'
_cod_data_source_file d5sc09309k2.cif
_cod_data_source_block knm323a-gpc2-fr1_etoac_pentane_x-ray_auto
_cod_database_code 1576661
_shelx_shelxl_version_number 2018/3
_chemical_oxdiff_formula 'C N O H'
_shelx_space_group_comment
;
The symmetry employed for this shelxl refinement is uniquely defined
by the following loop, which should always be used as a source of
symmetry information in preference to the above space-group names.
They are only intended as comments.
;
_shelx_estimated_absorpt_t_max 0.998
_shelx_estimated_absorpt_t_min 0.983
_diffrn_oxdiff_digest_frames
;
0186bf8ded6acc556ed0e7cf9a551bf4830002538d4
;
_reflns_odcompleteness_completeness 99.81
_reflns_odcompleteness_iscentric 1
_reflns_odcompleteness_theta 26.32
_olex2_refinement_description
;
1. Fixed Uiso
 At 1.2 times of:
  All C(H) groups
 At 1.5 times of:
  All C(H,H,H) groups
2.a Ternary CH refined with riding coordinates:
 C2(H009), C1(H00D)
2.b Aromatic/amide H refined with riding coordinates:
 C9(H00F), C8(H00G), C31(H00H), C27(H00I), C4(H00J), C28(H00K), C3(H00L),
 C6(H00M), C7(H00N), C24(H00O), C21(H00P), C29(H00Q), C30(H00R), C22(H00T),
 C23(H00U)
2.c Idealised Me refined as rotating group:
 C16(H00A,H00B,H00C), C18(H00E,H00S,H00V)
;
_olex2_submission_special_instructions 'No special instructions were received'
_oxdiff_exptl_absorpt_empirical_details
;
Empirical correction (ABSPACK) includes:
- Absorption correction using spherical harmonics
- Frame scaling
;
_oxdiff_exptl_absorpt_empirical_full_max 1.436
_oxdiff_exptl_absorpt_empirical_full_min 0.514

loop_
_space_group_symop_operation_xyz
'x, y, z'
'-x+1/2, -y, z+1/2'
'-x, y+1/2, -z+1/2'
'x+1/2, -y+1/2, -z'
'-x, -y, -z'
'x-1/2, y, -z-1/2'
'x, -y-1/2, z-1/2'
'-x-1/2, y-1/2, z'

loop_
_atom_site_label
_atom_site_type_symbol
_atom_site_fract_x
_atom_site_fract_y
_atom_site_fract_z
_atom_site_U_iso_or_equiv
_atom_site_adp_type
_atom_site_occupancy
_atom_site_site_symmetry_order
_atom_site_calc_flag
_atom_site_refinement_flags_posn
_atom_site_refinement_flags_adp
_atom_site_refinement_flags_occupancy
_atom_site_disorder_assembly
_atom_site_disorder_group
O19 O 0.68504(6) 0.47575(7) 0.27394(5) 0.0256(2) Uani 1 1 d . . . . .
O17 O 0.49234(7) 0.44077(7) 0.08623(5) 0.0279(2) Uani 1 1 d . . . . .
N11 N 0.53224(7) 0.49550(7) 0.26293(5) 0.0153(2) Uani 1 1 d . . . . .
N12 N 0.47518(7) 0.49559(8) 0.20198(5) 0.0166(2) Uani 1 1 d . . . . .
N14 N 0.60884(8) 0.45243(8) 0.16754(6) 0.0218(3) Uani 1 1 d . . . . .
C10 C 0.46415(8) 0.55661(9) 0.37515(6) 0.0159(3) Uani 1 1 d . . . . .
C26 C 0.43321(8) 0.70219(9) 0.12496(6) 0.0162(3) Uani 1 1 d . . . . .
C5 C 0.44131(8) 0.63201(9) 0.41704(6) 0.0180(3) Uani 1 1 d . . . . .
C2 C 0.50175(8) 0.66126(9) 0.27238(6) 0.0152(2) Uani 1 1 d . . . . .
H009 H 0.440201 0.654425 0.252858 0.018 Uiso 1 1 calc R . . . .
C13 C 0.52165(9) 0.46091(9) 0.14456(7) 0.0194(3) Uani 1 1 d . . . . .
C25 C 0.53035(8) 0.69434(9) 0.13998(6) 0.0168(3) Uani 1 1 d . . . . .
C20 C 0.56364(8) 0.68036(8) 0.20963(6) 0.0157(2) Uani 1 1 d . . . . .
C1 C 0.52567(8) 0.57329(9) 0.31186(6) 0.0152(2) Uani 1 1 d . . . . .
H00D H 0.586462 0.582399 0.332327 0.018 Uiso 1 1 calc R . . . .
C15 C 0.61755(8) 0.47495(9) 0.23851(7) 0.0184(3) Uani 1 1 d . . . . .
C9 C 0.43919(8) 0.47114(9) 0.39739(7) 0.0190(3) Uani 1 1 d . . . . .
H00F H 0.454982 0.420106 0.369497 0.023 Uiso 1 1 calc R . . . .
C8 C 0.39103(9) 0.45992(10) 0.46056(7) 0.0222(3) Uani 1 1 d . . . . .
H00G H 0.373590 0.401283 0.475213 0.027 Uiso 1 1 calc R . . . .
C31 C 0.39130(9) 0.64417(9) 0.07680(7) 0.0203(3) Uani 1 1 d . . . . .
H00H H 0.424588 0.598559 0.053298 0.024 Uiso 1 1 calc R . . . .
C27 C 0.38303(9) 0.76989(9) 0.15742(7) 0.0195(3) Uani 1 1 d . . . . .
H00I H 0.410913 0.810035 0.190031 0.023 Uiso 1 1 calc R . . . .
C4 C 0.47051(9) 0.72157(9) 0.39390(7) 0.0201(3) Uani 1 1 d . . . . .
H00J H 0.468560 0.770233 0.426866 0.024 Uiso 1 1 calc R . . . .
C28 C 0.29291(9) 0.77950(10) 0.14278(7) 0.0233(3) Uani 1 1 d . . . . .
H00K H 0.259786 0.826349 0.164858 0.028 Uiso 1 1 calc R . . . .
C3 C 0.49979(9) 0.73606(9) 0.32743(7) 0.0197(3) Uani 1 1 d . . . . .
H00L H 0.519789 0.794461 0.314389 0.024 Uiso 1 1 calc R . . . .
C6 C 0.39365(9) 0.61950(10) 0.48047(7) 0.0217(3) Uani 1 1 d . . . . .
H00M H 0.378370 0.670100 0.509042 0.026 Uiso 1 1 calc R . . . .
C7 C 0.36840(9) 0.53384(11) 0.50215(7) 0.0235(3) Uani 1 1 d . . . . .
H00N H 0.335794 0.525881 0.545256 0.028 Uiso 1 1 calc R . . . .
C24 C 0.59037(9) 0.70209(10) 0.08311(7) 0.0244(3) Uani 1 1 d . . . . .
H00O H 0.568325 0.709247 0.035774 0.029 Uiso 1 1 calc R . . . .
C21 C 0.65553(9) 0.68007(9) 0.22018(7) 0.0208(3) Uani 1 1 d . . . . .
H00P H 0.678418 0.673093 0.267273 0.025 Uiso 1 1 calc R . . . .
C29 C 0.25144(9) 0.72049(11) 0.09585(7) 0.0252(3) Uani 1 1 d . . . . .
H00Q H 0.189693 0.726175 0.086121 0.030 Uiso 1 1 calc R . . . .
C30 C 0.30085(9) 0.65316(10) 0.06326(7) 0.0250(3) Uani 1 1 d . . . . .
H00R H 0.272484 0.612614 0.031228 0.030 Uiso 1 1 calc R . . . .
C16 C 0.38176(9) 0.47338(10) 0.21282(8) 0.0227(3) Uani 1 1 d . . . . .
H00A H 0.377132 0.416333 0.238906 0.034 Uiso 1 1 calc GR . . . .
H00B H 0.352234 0.467625 0.166262 0.034 Uiso 1 1 calc GR . . . .
H00C H 0.353096 0.521254 0.240582 0.034 Uiso 1 1 calc GR . . . .
C22 C 0.71414(9) 0.68976(10) 0.16329(8) 0.0266(3) Uani 1 1 d . . . . .
H00T H 0.776462 0.689698 0.171601 0.032 Uiso 1 1 calc R . . . .
C23 C 0.68158(10) 0.69950(11) 0.09451(8) 0.0293(3) Uani 1 1 d . . . . .
H00U H 0.721419 0.704406 0.055223 0.035 Uiso 1 1 calc R . . . .
C18 C 0.68295(11) 0.42784(12) 0.12159(9) 0.0365(4) Uani 1 1 d . . . . .
H00E H 0.667551 0.373800 0.094164 0.055 Uiso 1 1 calc GR . . . .
H00S H 0.735520 0.415711 0.151054 0.055 Uiso 1 1 calc GR . . . .
H00V H 0.695741 0.477438 0.088551 0.055 Uiso 1 1 calc GR . . . .

loop_
_atom_site_aniso_label
_atom_site_aniso_U_11
_atom_site_aniso_U_22
_atom_site_aniso_U_33
_atom_site_aniso_U_23
_atom_site_aniso_U_13
_atom_site_aniso_U_12
O19 0.0138(4) 0.0275(6) 0.0356(5) 0.0030(4) -0.0004(4) 0.0031(4)
O17 0.0396(6) 0.0246(5) 0.0195(5) -0.0053(4) -0.0003(4) 0.0019(5)
N11 0.0120(5) 0.0172(5) 0.0167(5) -0.0008(4) 0.0001(4) 0.0012(4)
N12 0.0147(5) 0.0186(5) 0.0165(5) -0.0022(4) -0.0006(4) -0.0008(4)
N14 0.0199(6) 0.0210(6) 0.0245(6) -0.0031(4) 0.0076(4) 0.0017(5)
C10 0.0118(5) 0.0222(7) 0.0137(5) 0.0010(5) -0.0020(4) 0.0023(5)
C26 0.0167(6) 0.0194(6) 0.0124(5) 0.0045(4) 0.0005(4) -0.0004(5)
C5 0.0150(6) 0.0245(7) 0.0146(6) -0.0005(5) -0.0041(4) 0.0024(5)
C2 0.0152(6) 0.0164(6) 0.0139(5) -0.0002(4) -0.0009(4) -0.0005(5)
C13 0.0243(7) 0.0130(6) 0.0208(6) -0.0003(5) 0.0043(5) 0.0003(5)
C25 0.0171(6) 0.0158(6) 0.0175(6) 0.0009(5) 0.0000(5) 0.0000(5)
C20 0.0165(6) 0.0131(6) 0.0176(6) -0.0005(5) 0.0006(4) -0.0022(5)
C1 0.0135(5) 0.0172(6) 0.0150(5) -0.0010(4) 0.0004(4) 0.0007(5)
C15 0.0152(6) 0.0153(6) 0.0248(6) 0.0019(5) 0.0046(5) 0.0005(5)
C9 0.0147(6) 0.0232(7) 0.0190(6) 0.0024(5) 0.0003(5) 0.0013(5)
C8 0.0170(6) 0.0274(8) 0.0222(6) 0.0068(5) -0.0003(5) -0.0016(5)
C31 0.0218(6) 0.0227(7) 0.0165(6) 0.0001(5) -0.0008(5) 0.0012(5)
C27 0.0221(6) 0.0213(7) 0.0150(6) 0.0009(5) 0.0005(5) -0.0002(5)
C4 0.0226(6) 0.0210(7) 0.0168(6) -0.0047(5) -0.0031(5) 0.0021(5)
C28 0.0214(6) 0.0284(7) 0.0200(6) 0.0028(5) 0.0043(5) 0.0058(6)
C3 0.0234(6) 0.0162(6) 0.0195(6) -0.0011(5) -0.0020(5) -0.0002(5)
C6 0.0188(6) 0.0312(8) 0.0151(6) -0.0030(5) -0.0011(5) 0.0029(6)
C7 0.0170(6) 0.0382(8) 0.0153(6) 0.0033(5) 0.0016(5) -0.0005(6)
C24 0.0222(7) 0.0328(8) 0.0181(6) 0.0063(5) 0.0016(5) 0.0021(6)
C21 0.0186(6) 0.0222(7) 0.0216(6) 0.0022(5) -0.0036(5) -0.0039(5)
C29 0.0165(6) 0.0393(9) 0.0199(6) 0.0074(6) 0.0002(5) 0.0006(6)
C30 0.0231(7) 0.0332(8) 0.0188(6) -0.0005(6) -0.0036(5) -0.0052(6)
C16 0.0140(6) 0.0265(7) 0.0277(7) -0.0035(6) -0.0011(5) -0.0037(5)
C22 0.0155(6) 0.0321(8) 0.0323(8) 0.0074(6) 0.0009(5) -0.0043(6)
C23 0.0215(7) 0.0396(9) 0.0269(7) 0.0089(6) 0.0083(6) 0.0009(6)
C18 0.0290(8) 0.0429(10) 0.0375(8) -0.0097(7) 0.0167(7) 0.0052(7)

loop_
_atom_type_symbol
_atom_type_description
_atom_type_scat_dispersion_real
_atom_type_scat_dispersion_imag
_atom_type_scat_source
C C 0.0033 0.0016 'International Tables Vol C Tables 4.2.6.8 and 6.1.1.4'
H H 0.0000 0.0000 'International Tables Vol C Tables 4.2.6.8 and 6.1.1.4'
N N 0.0061 0.0033 'International Tables Vol C Tables 4.2.6.8 and 6.1.1.4'
O O 0.0106 0.0060 'International Tables Vol C Tables 4.2.6.8 and 6.1.1.4'

loop_
_geom_angle_atom_site_label_1
_geom_angle_atom_site_label_2
_geom_angle_atom_site_label_3
_geom_angle
_geom_angle_site_symmetry_1
_geom_angle_site_symmetry_3
_geom_angle_publ_flag
N12 N11 C1 116.95(9) . . ?
C15 N11 N12 107.02(10) . . ?
C15 N11 C1 115.78(10) . . ?
N11 N12 C16 117.98(10) . . ?
C13 N12 N11 108.38(10) . . ?
C13 N12 C16 120.78(11) . . ?
C13 N14 C18 124.46(12) . . ?
C15 N14 C13 111.53(11) . . ?
C15 N14 C18 123.92(12) . . ?
C5 C10 C1 116.75(11) . . ?
C9 C10 C5 119.69(11) . . ?
C9 C10 C1 123.10(11) . . ?
C31 C26 C25 120.99(12) . . ?
C27 C26 C25 120.27(11) . . ?
C27 C26 C31 118.71(12) . . ?
C10 C5 C4 119.00(11) . . ?
C6 C5 C10 119.36(13) . . ?
C6 C5 C4 121.62(12) . . ?
C20 C2 C1 112.51(10) . . ?
C3 C2 C20 113.43(11) . . ?
C3 C2 C1 107.56(9) . . ?
O17 C13 N12 127.32(13) . . ?
O17 C13 N14 126.85(12) . . ?
N12 C13 N14 105.83(11) . . ?
C20 C25 C26 122.20(11) . . ?
C24 C25 C26 118.86(11) . . ?
C24 C25 C20 118.93(12) . . ?
C25 C20 C2 121.37(11) . . ?
C21 C20 C2 119.72(11) . . ?
C21 C20 C25 118.85(11) . . ?
N11 C1 C10 113.20(10) . . ?
N11 C1 C2 112.50(9) . . ?
C10 C1 C2 111.55(10) . . ?
O19 C15 N11 126.13(12) . . ?
O19 C15 N14 127.53(12) . . ?
N14 C15 N11 106.32(11) . . ?
C10 C9 C8 120.21(13) . . ?
C7 C8 C9 120.43(13) . . ?
C30 C31 C26 119.99(13) . . ?
C28 C27 C26 121.06(12) . . ?
C3 C4 C5 121.29(12) . . ?
C29 C28 C27 119.84(13) . . ?
C4 C3 C2 121.31(12) . . ?
C7 C6 C5 120.63(13) . . ?
C8 C7 C6 119.68(12) . . ?
C23 C24 C25 121.25(12) . . ?
C22 C21 C20 121.35(12) . . ?
C30 C29 C28 119.48(13) . . ?
C29 C30 C31 120.91(13) . . ?
C23 C22 C21 119.82(12) . . ?
C22 C23 C24 119.69(13) . . ?

loop_
_geom_bond_atom_site_label_1
_geom_bond_atom_site_label_2
_geom_bond_distance
_geom_bond_site_symmetry_2
_geom_bond_publ_flag
O19 C15 1.2116(16) . ?
O17 C13 1.2126(16) . ?
N11 N12 1.4255(14) . ?
N11 C1 1.4766(16) . ?
N11 C15 1.3954(16) . ?
N12 C13 1.3796(16) . ?
N12 C16 1.4572(16) . ?
N14 C13 1.3855(18) . ?
N14 C15 1.3732(17) . ?
N14 C18 1.4532(17) . ?
C10 C5 1.4088(18) . ?
C10 C1 1.5213(16) . ?
C10 C9 1.3877(19) . ?
C26 C25 1.4920(17) . ?
C26 C31 1.3961(18) . ?
C26 C27 1.3958(18) . ?
C5 C4 1.4662(19) . ?
C5 C6 1.3968(18) . ?
C2 C20 1.5232(16) . ?
C2 C1 1.5430(17) . ?
C2 C3 1.5140(17) . ?
C25 C20 1.4091(17) . ?
C25 C24 1.3986(18) . ?
C20 C21 1.3959(18) . ?
C9 C8 1.3941(18) . ?
C8 C7 1.387(2) . ?
C31 C30 1.3900(19) . ?
C27 C28 1.3899(19) . ?
C4 C3 1.3346(18) . ?
C28 C29 1.388(2) . ?
C6 C7 1.388(2) . ?
C24 C23 1.389(2) . ?
C21 C22 1.3879(19) . ?
C29 C30 1.387(2) . ?
C22 C23 1.382(2) . ?
